data_4308461
loop_
_publ_author_name
'Christian Serre'
'J\'er\^ome Marrot'
'G\'erard F\'erey'

_publ_section_title
;
An Open-Framework Rare-Earth Acetylenedicarboxylate: MIL-95,
EuIII2(H2O)2(CO3)2.{O2C-C2-CO2}.{H2O}x
;
_journal_name_full 'Inorganic Chemistry'
_journal_page_first 654
_journal_page_last 657
_journal_paper_doi 10.1021/ic0487373
_journal_volume 44
_journal_year 2005
_chemical_formula_sum 'C6 H6.33 Eu2 O13.16'
_chemical_formula_weight 593.00
_chemical_name_systematic
; 
 ? 
;
_space_group_IT_number 32
_symmetry_cell_setting orthorhombic
_symmetry_space_group_name_Hall 'P 2 -2ab'
_symmetry_space_group_name_H-M 'P b a 2'
_atom_sites_solution_hydrogens geom
_atom_sites_solution_primary direct
_atom_sites_solution_secondary difmap
_audit_creation_method SHELXL-97
_cell_angle_alpha 90.00
_cell_angle_beta 90.00
_cell_angle_gamma 90.00
_cell_formula_units_Z 2
_cell_length_a 7.6762(2)
_cell_length_b 17.8448(4)
_cell_length_c 4.8105(2)
_cell_measurement_reflns_used 3388
_cell_measurement_temperature 296(2)
_cell_volume 658.94(4)
_computing_cell_refinement 'Bruker SMART'
_computing_data_collection 'Bruker SMART'
_computing_data_reduction 'Bruker SAINT'
_computing_molecular_graphics 'Bruker SHELXTL'
_computing_publication_material 'Bruker SHELXTL'
_computing_structure_refinement 'SHELXL-97 (Sheldrick, 1997)'
_computing_structure_solution 'SHELXS-97 (Sheldrick, 1990)'
_diffrn_ambient_temperature 296(2)
_diffrn_detector_area_resol_mean 512x512
_diffrn_measured_fraction_theta_full 0.957
_diffrn_measured_fraction_theta_max 0.957
_diffrn_measurement_device_type 'CCD area detector'
_diffrn_measurement_method 'omega scans'
_diffrn_radiation_monochromator graphite
_diffrn_radiation_source 'fine-focus sealed tube'
_diffrn_radiation_type MoK\a
_diffrn_radiation_wavelength 0.71073
_diffrn_reflns_av_R_equivalents 0.0454
_diffrn_reflns_av_sigmaI/netI 0.0576
_diffrn_reflns_limit_h_max 9
_diffrn_reflns_limit_h_min -10
_diffrn_reflns_limit_k_max 14
_diffrn_reflns_limit_k_min -24
_diffrn_reflns_limit_l_max 6
_diffrn_reflns_limit_l_min -5
_diffrn_reflns_number 4447
_diffrn_reflns_theta_full 29.77
_diffrn_reflns_theta_max 29.77
_diffrn_reflns_theta_min 2.28
_diffrn_standards_decay_% 0
_diffrn_standards_interval_count 0
_diffrn_standards_interval_time 0
_diffrn_standards_number 0
_exptl_absorpt_coefficient_mu 9.500
_exptl_absorpt_correction_T_max 0.9110
_exptl_absorpt_correction_T_min 0.1229
_exptl_absorpt_correction_type multi-scan
_exptl_absorpt_process_details 'SADABS (Sheldrick, 1996)'
_exptl_crystal_density_diffrn 2.989
_exptl_crystal_density_method 'not measured'
_exptl_crystal_description platelet
_exptl_crystal_F_000 547
_exptl_crystal_size_max 0.38
_exptl_crystal_size_mid 0.04
_exptl_crystal_size_min 0.01
_refine_diff_density_max 1.845
_refine_diff_density_min -1.789
_refine_diff_density_rms 0.353
_refine_ls_abs_structure_details 'Flack H D (1983), Acta Cryst. A39, 876-881'
_refine_ls_abs_structure_Flack 0.0(13)
_refine_ls_extinction_method none
_refine_ls_goodness_of_fit_ref 1.083
_refine_ls_hydrogen_treatment mixed
_refine_ls_matrix_type full
_refine_ls_number_parameters 104
_refine_ls_number_reflns 1652
_refine_ls_number_restraints 4
_refine_ls_restrained_S_all 1.153
_refine_ls_R_factor_all 0.0591
_refine_ls_R_factor_gt 0.0447
_refine_ls_shift/su_max 0.028
_refine_ls_shift/su_mean 0.003
_refine_ls_structure_factor_coef Fsqd
_refine_ls_weighting_details 'calc w=1/[\s^2^(Fo^2^)+(0.0528P)^2^+7.2726P] where P=(Fo^2^+2Fc^2^)/3'
_refine_ls_weighting_scheme calc
_refine_ls_wR_factor_gt 0.1064
_refine_ls_wR_factor_ref 0.1160
_reflns_number_gt 1353
_reflns_number_total 1652
_reflns_threshold_expression >2sigma(I)
_cod_data_source_file ic0487373si20041104_034208.cif
_cod_data_source_block mil95
_cod_depositor_comments
;
The following automatic conversions were performed:
'_symmetry_cell_setting' value 'Orthorhombic' changed to 'orthorhombic'
according to '/home/saulius/struct/CIF-dictionaries/cif_core.dic'
dictionary named 'cif_core.dic' version 2.4.1 from 2010-06-29.

Automatic conversion script
Id: cif_fix_enum 1527 2010-12-29 10:47:43Z saulius 
;
_cod_database_code 4308461

loop_
_symmetry_equiv_pos_as_xyz
'x, y, z'
'-x, -y, z'
'x+1/2, -y+1/2, z'
'-x+1/2, y+1/2, z'

loop_
_atom_site_label
_atom_site_type_symbol
_atom_site_fract_x
_atom_site_fract_y
_atom_site_fract_z
_atom_site_U_iso_or_equiv
_atom_site_adp_type
_atom_site_occupancy
_atom_site_symmetry_multiplicity
_atom_site_calc_flag
_atom_site_refinement_flags
_atom_site_disorder_assembly
_atom_site_disorder_group
Eu Eu 0.042663(16) 0.710966(8) 0.03014(14) 0.01527(3) Uani 1 1 d . . .
O1 O -0.1977(4) 0.7589(2) -0.2438(6) 0.0449(12) Uani 1 1 d D . .
O2 O -0.0191(3) 0.68900(14) -0.4652(17) 0.0220(5) Uani 1 1 d D . .
O3 O -0.2549(4) 0.8857(2) -0.0698(7) 0.0462(11) Uani 1 1 d . . .
O4 O 0.0204(4) 0.8443(2) -0.0951(8) 0.0410(10) Uani 1 1 d . . .
O5 O -0.2424(4) 0.7239(2) -0.7017(5) 0.0404(10) Uani 1 1 d D . .
C1 C -0.1594(4) 0.7234(2) -0.4714(11) 0.0450(9) Uani 1 1 d D . .
C2 C -0.0335(7) 0.9693(3) -0.0965(12) 0.0464(16) Uani 1 1 d . . .
C3 C -0.0959(7) 0.8932(4) -0.0925(10) 0.0450(9) Uani 1 1 d . . .
O1W O -0.1291(4) 0.59338(15) 0.0062(10) 0.0353(8) Uani 1 1 d . . .
O2W O -0.0328(15) 0.5079(6) -0.420(3) 0.071(5) Uani 0.33 1 d P . .
O3W O -0.163(4) 0.5072(11) -0.449(5) 0.145(9) Uani 0.25 1 d P . .

loop_
_atom_site_aniso_label
_atom_site_aniso_U_11
_atom_site_aniso_U_22
_atom_site_aniso_U_33
_atom_site_aniso_U_23
_atom_site_aniso_U_13
_atom_site_aniso_U_12
Eu 0.01002(5) 0.02402(6) 0.01175(6) -0.0027(2) -0.0002(2) -0.00005(6)
O1 0.0376(19) 0.075(3) 0.0218(16) -0.0027(17) 0.0036(14) 0.017(2)
O2 0.0158(9) 0.0360(11) 0.0143(9) 0.010(3) -0.003(3) 0.0025(9)
O3 0.0196(14) 0.0461(18) 0.073(3) 0.0167(17) -0.0167(14) -0.0071(14)
O4 0.0194(14) 0.0375(17) 0.066(2) 0.0346(15) 0.0083(13) 0.0052(14)
O5 0.0354(15) 0.078(2) 0.0076(12) -0.0106(13) -0.0078(12) 0.0379(16)
C1 0.0344(14) 0.078(2) 0.0227(12) -0.002(2) 0.0011(19) 0.0320(14)
C2 0.033(3) 0.039(3) 0.066(3) 0.026(2) -0.005(2) -0.003(2)
C3 0.0344(14) 0.078(2) 0.0227(12) -0.002(2) 0.0011(19) 0.0320(14)
O1W 0.0333(12) 0.0348(13) 0.0377(15) -0.002(2) 0.003(2) -0.0098(12)
O2W 0.101(10) 0.065(7) 0.045(7) 0.024(5) -0.001(6) 0.058(7)
O3W 0.24(2) 0.157(14) 0.040(8) -0.064(11) 0.036(19) -0.107(15)

loop_
_atom_type_symbol
_atom_type_description
_atom_type_scat_dispersion_real
_atom_type_scat_dispersion_imag
_atom_type_scat_source
C C 0.0033 0.0016 'International Tables Vol C Tables 4.2.6.8 and 6.1.1.4'
H H 0.0000 0.0000 'International Tables Vol C Tables 4.2.6.8 and 6.1.1.4'
O O 0.0106 0.0060 'International Tables Vol C Tables 4.2.6.8 and 6.1.1.4'
Eu Eu -0.1578 3.6682 'International Tables Vol C Tables 4.2.6.8 and 6.1.1.4'

loop_
_geom_angle_atom_site_label_1
_geom_angle_atom_site_label_2
_geom_angle_atom_site_label_3
_geom_angle
_geom_angle_site_symmetry_1
_geom_angle_site_symmetry_3
_geom_angle_publ_flag
O3 Eu O5 90.62(12) 3_565 3_566 ?
O3 Eu O1 130.22(12) 3_565 . ?
O5 Eu O1 130.22(13) 3_566 . ?
O3 Eu O1 61.11(13) 3_565 3_565 ?
O5 Eu O1 67.84(10) 3_566 3_565 ?
O1 Eu O1 104.45(10) . 3_565 ?
O3 Eu O4 134.37(12) 3_565 . ?
O5 Eu O4 73.16(12) 3_566 . ?
O1 Eu O4 58.16(12) . . ?
O1 Eu O4 73.30(12) 3_565 . ?
O3 Eu O2 79.29(10) 3_565 . ?
O5 Eu O2 137.01(10) 3_566 . ?
O1 Eu O2 51.90(9) . . ?
O1 Eu O2 70.78(10) 3_565 . ?
O4 Eu O2 84.47(11) . . ?
O3 Eu O1W 73.95(11) 3_565 . ?
O5 Eu O1W 143.28(13) 3_566 . ?
O1 Eu O1W 82.47(12) . . ?
O1 Eu O1W 126.37(13) 3_565 . ?
O4 Eu O1W 140.33(11) . . ?
O2 Eu O1W 73.61(13) . . ?
O3 Eu O2 101.94(10) 3_565 1_556 ?
O5 Eu O2 71.60(10) 3_566 1_556 ?
O1 Eu O2 115.99(9) . 1_556 ?
O1 Eu O2 135.24(10) 3_565 1_556 ?
O4 Eu O2 112.06(11) . 1_556 ?
O2 Eu O2 151.29(10) . 1_556 ?
O1W Eu O2 79.16(13) . 1_556 ?
O3 Eu O5 136.95(12) 3_565 1_556 ?
O5 Eu O5 105.95(9) 3_566 1_556 ?
O1 Eu O5 65.78(10) . 1_556 ?
O1 Eu O5 161.90(13) 3_565 1_556 ?
O4 Eu O5 88.67(12) . 1_556 ?
O2 Eu O5 109.79(9) . 1_556 ?
O1W Eu O5 69.15(12) . 1_556 ?
O2 Eu O5 50.32(8) 1_556 1_556 ?
O3 Eu C1 125.51(12) 3_565 1_556 ?
O5 Eu C1 83.38(11) 3_566 1_556 ?
O1 Eu C1 90.89(11) . 1_556 ?
O1 Eu C1 150.96(12) 3_565 1_556 ?
O4 Eu C1 95.33(12) . 1_556 ?
O2 Eu C1 135.92(10) . 1_556 ?
O1W Eu C1 79.41(13) . 1_556 ?
O2 Eu C1 25.58(10) 1_556 1_556 ?
O5 Eu C1 26.50(10) 1_556 1_556 ?
O3 Eu C1 103.85(12) 3_565 . ?
O5 Eu C1 141.79(12) 3_566 . ?
O1 Eu C1 26.66(11) . . ?
O1 Eu C1 88.33(11) 3_565 . ?
O4 Eu C1 71.51(12) . . ?
O2 Eu C1 25.35(10) . . ?
O1W Eu C1 74.90(13) . . ?
O2 Eu C1 136.28(10) 1_556 . ?
O5 Eu C1 87.39(10) 1_556 . ?
C1 Eu C1 113.83(11) 1_556 . ?
O3 Eu Eu 68.41(8) 3_565 3_565 ?
O5 Eu Eu 35.61(7) 3_566 3_565 ?
O1 Eu Eu 126.52(9) . 3_565 ?
O1 Eu Eu 32.87(8) 3_565 3_565 ?
O4 Eu Eu 74.65(8) . 3_565 ?
O2 Eu Eu 103.62(6) . 3_565 ?
O1W Eu Eu 142.01(7) . 3_565 ?
O2 Eu Eu 103.39(6) 1_556 3_565 ?
O5 Eu Eu 140.86(8) 1_556 3_565 ?
C1 Eu Eu 118.87(8) 1_556 3_565 ?
C1 Eu Eu 118.73(8) . 3_565 ?
C1 O1 Eu 96.5(3) . . ?
C1 O1 Eu 138.1(3) . 3_465 ?
Eu O1 Eu 113.86(13) . 3_465 ?
C1 O2 Eu 96.4(5) . . ?
C1 O2 Eu 93.7(4) . 1_554 ?
Eu O2 Eu 151.29(10) . 1_554 ?
C3 O3 Eu 138.2(4) . 3_465 ?
C3 O4 Eu 136.3(3) . . ?
C1 O5 Eu 144.5(3) . 3_464 ?
C1 O5 Eu 90.6(2) . 1_554 ?
Eu O5 Eu 111.26(11) 3_464 1_554 ?
O2 C1 O5 117.2(5) . . ?
O2 C1 O1 114.7(5) . . ?
O5 C1 O1 127.9(4) . . ?
O2 C1 Eu 60.7(4) . 1_554 ?
O5 C1 Eu 62.9(2) . 1_554 ?
O1 C1 Eu 149.9(3) . 1_554 ?
O2 C1 Eu 58.2(4) . . ?
O5 C1 Eu 175.1(3) . . ?
O1 C1 Eu 56.8(2) . . ?
Eu C1 Eu 113.83(11) 1_554 . ?
C2 C2 C3 174.3(8) 2_575 . ?
O3 C3 O4 129.3(6) . . ?
O3 C3 C2 115.6(5) . . ?
O4 C3 C2 114.9(5) . . ?
O2W O2W O3W 149(3) 2_565 . ?
O2W O2W O3W 20(2) 2_565 2_565 ?
O3W O2W O3W 163(2) . 2_565 ?
O2W O3W O2W 11.1(12) . 2_565 ?

loop_
_geom_bond_atom_site_label_1
_geom_bond_atom_site_label_2
_geom_bond_distance
_geom_bond_site_symmetry_2
_geom_bond_publ_flag
Eu O3 2.371(4) 3_565 ?
Eu O5 2.395(3) 3_566 ?
Eu O1 2.423(3) . ?
Eu O1 2.449(3) 3_565 ?
Eu O4 2.460(4) . ?
Eu O2 2.461(8) . ?
Eu O1W 2.481(3) . ?
Eu O2 2.504(8) 1_556 ?
Eu O5 2.551(3) 1_556 ?
Eu C1 2.865(5) 1_556 ?
Eu C1 2.877(5) . ?
Eu Eu 4.08312(14) 3_565 ?
O1 C1 1.299(6) . ?
O1 Eu 2.449(3) 3_465 ?
O2 C1 1.240(4) . ?
O2 Eu 2.504(8) 1_554 ?
O3 C3 1.232(6) . ?
O3 Eu 2.371(3) 3_465 ?
O4 C3 1.249(7) . ?
O5 C1 1.278(5) . ?
O5 Eu 2.395(3) 3_464 ?
O5 Eu 2.551(3) 1_554 ?
C1 Eu 2.865(5) 1_554 ?
C2 C2 1.212(11) 2_575 ?
C2 C3 1.440(9) . ?
O2W O2W 0.58(2) 2_565 ?
O2W O3W 1.01(3) . ?
O2W O3W 1.53(3) 2_565 ?
O3W O2W 1.53(3) 2_565 ?
